data_7251984
loop_
_publ_author_name
'Liu, Lanxiang'
'Tao, Yunfeng'
'Chu, Menghan'
'Zhou, Xiaojian'
'Du, Guanben'
'Zhou, Bei'
'Lin, Jun'

_publ_section_title
;
 Photocatalytic prins-like indole addition of tryptophol C2 with aldehydes
 and ketones
;
_journal_issue 27
_journal_name_full 'RSC Advances'
_journal_page_first 24870
_journal_page_last 24877
_journal_paper_doi 10.1039/D5RA09558A
_journal_volume 16
_journal_year 2026
_chemical_absolute_configuration ad
_chemical_formula_moiety 'C17 H15 N O2'
_chemical_formula_sum 'C17 H15 N O2'
_chemical_formula_weight 265.30
_space_group_crystal_system orthorhombic
_space_group_IT_number 33
_space_group_name_Hall 'P 2c -2n'
_space_group_name_H-M_alt 'P n a 21'
_atom_sites_solution_hydrogens geom
_atom_sites_solution_primary dual
_audit_creation_date 2022-03-07
_audit_creation_method
;
Olex2 1.3
(compiled 2020.11.12 svn.r5f609507 for OlexSys, GUI svn.r6408)
;
_audit_update_record
;
2024-09-18 deposited with the CCDC.	2026-04-16 downloaded from the CCDC.
;
_cell_angle_alpha 90
_cell_angle_beta 90
_cell_angle_gamma 90
_cell_formula_units_Z 8
_cell_length_a 15.269(5)
_cell_length_b 10.765(3)
_cell_length_c 16.567(5)
_cell_measurement_reflns_used 3079
_cell_measurement_temperature 296.15
_cell_measurement_theta_max 21.95
_cell_measurement_theta_min 2.31
_cell_volume 2723.1(14)
_computing_cell_refinement 'SAINT v8.34A (Bruker, 2013)'
_computing_data_reduction 'SAINT v8.34A (Bruker, 2013)'
_computing_molecular_graphics 'Olex2 1.3 (Dolomanov et al., 2009)'
_computing_publication_material 'Olex2 1.3 (Dolomanov et al., 2009)'
_computing_structure_refinement 'SHELXL 2018/3 (Sheldrick, 2015)'
_computing_structure_solution 'SHELXT 2018/2 (Sheldrick, 2018)'
_diffrn_ambient_temperature 296.15
_diffrn_measured_fraction_theta_full 1.000
_diffrn_measured_fraction_theta_max 0.990
_diffrn_measurement_device_type 'Bruker APEX-II CCD'
_diffrn_measurement_method '\f and \w scans'
_diffrn_radiation_type MoK\a
_diffrn_radiation_wavelength 0.71073
_diffrn_reflns_av_R_equivalents 0.0598
_diffrn_reflns_av_unetI/netI 0.0761
_diffrn_reflns_Laue_measured_fraction_full 1.000
_diffrn_reflns_Laue_measured_fraction_max 0.990
_diffrn_reflns_limit_h_max 19
_diffrn_reflns_limit_h_min -19
_diffrn_reflns_limit_k_max 10
_diffrn_reflns_limit_k_min -14
_diffrn_reflns_limit_l_max 21
_diffrn_reflns_limit_l_min -17
_diffrn_reflns_number 15523
_diffrn_reflns_point_group_measured_fraction_full 0.942
_diffrn_reflns_point_group_measured_fraction_max 0.911
_diffrn_reflns_theta_full 25.242
_diffrn_reflns_theta_max 27.658
_diffrn_reflns_theta_min 2.256
_diffrn_source_current 30.0
_diffrn_source_power 1.5
_diffrn_source_voltage 50.0
_diffrn_standards_number 0
_exptl_absorpt_coefficient_mu 0.085
_exptl_absorpt_correction_T_max 0.7456
_exptl_absorpt_correction_T_min 0.5678
_exptl_absorpt_correction_type multi-scan
_exptl_absorpt_process_details
;
SADABS-2014/5 (Bruker,2014/5) was used for absorption correction.
wR2(int) was 0.0843 before and 0.0567 after correction.
The Ratio of minimum to maximum transmission is 0.7615.
The \l/2 correction factor is 0.00150.
;
_exptl_crystal_colour colourless
_exptl_crystal_colour_primary colourless
_exptl_crystal_density_diffrn 1.294
_exptl_crystal_description block
_exptl_crystal_F_000 1120
_exptl_crystal_size_max 0.2
_exptl_crystal_size_mid 0.15
_exptl_crystal_size_min 0.1
_refine_diff_density_max 0.379
_refine_diff_density_min -0.232
_refine_diff_density_rms 0.065
_refine_ls_abs_structure_details
;
 Flack x determined using 1092 quotients [(I+)-(I-)]/[(I+)+(I-)]
 (Parsons, Flack and Wagner, Acta Cryst. B69 (2013) 249-259).
;
_refine_ls_abs_structure_Flack -0.4(10)
_refine_ls_extinction_method none
_refine_ls_goodness_of_fit_ref 1.102
_refine_ls_hydrogen_treatment constr
_refine_ls_matrix_type full
_refine_ls_number_parameters 363
_refine_ls_number_reflns 5800
_refine_ls_number_restraints 1
_refine_ls_restrained_S_all 1.102
_refine_ls_R_factor_all 0.1476
_refine_ls_R_factor_gt 0.0732
_refine_ls_shift/su_max 0.000
_refine_ls_shift/su_mean 0.000
_refine_ls_structure_factor_coef Fsqd
_refine_ls_weighting_details 'w=1/[\s^2^(Fo^2^)+(0.0861P)^2^+0.4870P] where P=(Fo^2^+2Fc^2^)/3'
_refine_ls_weighting_scheme calc
_refine_ls_wR_factor_gt 0.1584
_refine_ls_wR_factor_ref 0.1984
_reflns_Friedel_coverage 0.779
_reflns_Friedel_fraction_full 0.879
_reflns_Friedel_fraction_max 0.826
_reflns_number_gt 3340
_reflns_number_total 5800
_reflns_threshold_expression 'I > 2\s(I)'
_cod_data_source_file d5ra09558a2.cif
_cod_data_source_block a_CCDC1
_cod_original_cell_volume 2723.0(14)
_cod_database_code 7251984
_shelx_shelxl_version_number 2018/3
_shelx_space_group_comment
;
The symmetry employed for this shelxl refinement is uniquely defined
by the following loop, which should always be used as a source of
symmetry information in preference to the above space-group names.
They are only intended as comments.
;
_shelx_estimated_absorpt_t_max 0.992
_shelx_estimated_absorpt_t_min 0.983
_olex2_refinement_description
;
1. Fixed Uiso
 At 1.2 times of:
  All C(H) groups, All C(H,H) groups, All N(H) groups
 At 1.5 times of:
  All O(H) groups
2.a Secondary CH2 refined with riding coordinates:
 C00P(H00A,H00B), C00U(H00C,H00D), C00V(H00G,H00K), C014(H01A,H01B)
2.b Aromatic/amide H refined with riding coordinates:
 N005(H005), N006(H006), C008(H008), C00C(H00E), C00D(H00F), C00H(H00H),
 C00I(H00I), C00J(H00J), C00L(H00L), C00M(H00M), C00Q(H00Q), C00T(H00T),
 C00W(H00W), C00X(H00X), C00Y(H00Y), C00Z(H00Z), C010(H010), C011(H011),
 C012(H012), C013(H013)
2.c Idealised tetrahedral OH refined as rotating group:
 O001(H001), O002(H002)
;
_olex2_submission_special_instructions 'No special instructions were received'

loop_
_space_group_symop_operation_xyz
'x, y, z'
'-x, -y, z+1/2'
'x+1/2, -y+1/2, z'
'-x+1/2, y+1/2, z+1/2'

loop_
_atom_site_label
_atom_site_type_symbol
_atom_site_fract_x
_atom_site_fract_y
_atom_site_fract_z
_atom_site_U_iso_or_equiv
_atom_site_adp_type
_atom_site_occupancy
_atom_site_site_symmetry_order
_atom_site_calc_flag
_atom_site_refinement_flags_posn
_atom_site_refinement_flags_adp
_atom_site_refinement_flags_occupancy
_atom_site_disorder_assembly
_atom_site_disorder_group
O001 O 0.2600(3) 0.7034(4) 0.5851(3) 0.0609(13) Uani 1 1 d . . . . .
H001 H 0.232478 0.654321 0.556974 0.091 Uiso 1 1 calc R U . . .
O002 O 0.4953(3) 0.3257(4) 0.4110(3) 0.0627(13) Uani 1 1 d . . . . .
H002 H 0.518323 0.377889 0.440198 0.094 Uiso 1 1 calc R U . . .
O003 O 0.1964(3) 0.5303(4) 0.4772(3) 0.0616(13) Uani 1 1 d . . . . .
O004 O 0.5579(3) 0.5022(4) 0.5206(3) 0.0634(13) Uani 1 1 d . . . . .
N005 N 0.4006(3) 0.5452(4) 0.3702(3) 0.0463(12) Uani 1 1 d . . . . .
H005 H 0.413170 0.469577 0.358267 0.056 Uiso 1 1 calc R U . . .
N006 N 0.3543(3) 0.4839(4) 0.6283(3) 0.0461(12) Uani 1 1 d . . . . .
H006 H 0.341924 0.559413 0.640666 0.055 Uiso 1 1 calc R U . . .
C007 C 0.3025(4) 0.3824(5) 0.6410(4) 0.0408(14) Uani 1 1 d . . . . .
C008 C 0.2209(4) 0.2753(6) 0.4403(4) 0.0424(16) Uani 1 1 d . . . . .
H008 H 0.203087 0.290571 0.493077 0.051 Uiso 1 1 calc R U . . .
C009 C 0.5037(4) 0.6563(5) 0.6074(4) 0.0404(14) Uani 1 1 d . . . . .
C00A C 0.4081(4) 0.7539(5) 0.3821(4) 0.0397(15) Uani 1 1 d . . . . .
C00B C 0.3474(4) 0.2755(5) 0.6155(4) 0.0432(16) Uani 1 1 d . . . . .
C00C C 0.5343(4) 0.8728(6) 0.5922(4) 0.0525(17) Uani 1 1 d . . . . .
H00E H 0.552654 0.938536 0.559957 0.063 Uiso 1 1 calc R U . . .
C00D C 0.3075(5) 0.1596(6) 0.6261(4) 0.0553(19) Uani 1 1 d . . . . .
H00F H 0.336601 0.087384 0.610927 0.066 Uiso 1 1 calc R U . . .
C00E C 0.3267(4) 0.7150(5) 0.4155(4) 0.0445(15) Uani 1 1 d . . . . .
C00F C 0.2541(4) 0.4979(6) 0.4285(4) 0.0446(15) Uani 1 1 d . . . . .
C00G C 0.3234(3) 0.5869(5) 0.4065(3) 0.0418(13) Uani 1 1 d . . . . .
C00H C 0.5371(4) 0.6528(7) 0.3234(4) 0.0522(17) Uani 1 1 d . . . . .
H00H H 0.566354 0.581667 0.306327 0.063 Uiso 1 1 calc R U . . .
C00I C 0.5321(4) 0.7560(6) 0.5607(4) 0.0447(16) Uani 1 1 d . . . . .
H00I H 0.549716 0.742694 0.507699 0.054 Uiso 1 1 calc R U . . .
C00J C 0.4796(5) 0.6794(6) 0.6875(4) 0.0556(18) Uani 1 1 d . . . . .
H00J H 0.461462 0.614110 0.720155 0.067 Uiso 1 1 calc R U . . .
C00K C 0.5010(4) 0.5322(6) 0.5704(4) 0.0448(15) Uani 1 1 d . . . . .
C00L C 0.4826(5) 0.7968(7) 0.7179(5) 0.064(2) Uani 1 1 d . . . . .
H00L H 0.466181 0.810887 0.771217 0.076 Uiso 1 1 calc R U . . .
C00M C 0.5739(5) 0.7671(7) 0.3167(5) 0.059(2) Uani 1 1 d . . . . .
H00M H 0.630411 0.772842 0.295971 0.071 Uiso 1 1 calc R U . . .
C00N C 0.4313(3) 0.4424(5) 0.5914(4) 0.0425(14) Uani 1 1 d . . . . .
C00O C 0.4301(4) 0.3151(5) 0.5825(4) 0.0430(14) Uani 1 1 d . . . . .
C00P C 0.2705(5) 0.8147(6) 0.5435(5) 0.0591(19) Uani 1 1 d . . . . .
H00A H 0.328367 0.847879 0.554541 0.071 Uiso 1 1 calc R U . . .
H00B H 0.227736 0.874315 0.562793 0.071 Uiso 1 1 calc R U . . .
C00Q C 0.2193(4) 0.3775(7) 0.6737(4) 0.0551(18) Uani 1 1 d . . . . .
H00Q H 0.189797 0.449150 0.689240 0.066 Uiso 1 1 calc R U . . .
C00R C 0.4528(4) 0.6469(5) 0.3573(4) 0.0446(15) Uani 1 1 d . . . . .
C00S C 0.2511(4) 0.3740(5) 0.3933(4) 0.0412(14) Uani 1 1 d . . . . .
C00T C 0.5099(4) 0.8955(7) 0.6706(5) 0.0626(19) Uani 1 1 d . . . . .
H00T H 0.511584 0.975658 0.691497 0.075 Uiso 1 1 calc R U . . .
C00U C 0.2595(4) 0.7978(6) 0.4524(5) 0.0538(17) Uani 1 1 d . . . . .
H00C H 0.201898 0.763635 0.441844 0.065 Uiso 1 1 calc R U . . .
H00D H 0.262566 0.878633 0.426648 0.065 Uiso 1 1 calc R U . . .
C00V C 0.4958(5) 0.2332(6) 0.5463(5) 0.0568(19) Uani 1 1 d . . . . .
H00G H 0.493019 0.152861 0.572804 0.068 Uiso 1 1 calc R U . . .
H00K H 0.553456 0.267638 0.556258 0.068 Uiso 1 1 calc R U . . .
C00W C 0.2747(4) 0.3467(6) 0.3139(4) 0.0557(18) Uani 1 1 d . . . . .
H00W H 0.293822 0.410412 0.280399 0.067 Uiso 1 1 calc R U . . .
C00X C 0.2169(4) 0.1581(6) 0.4113(5) 0.0531(17) Uani 1 1 d . . . . .
H00X H 0.197414 0.094236 0.444604 0.064 Uiso 1 1 calc R U . . .
C00Y C 0.2266(6) 0.1534(7) 0.6586(5) 0.067(2) Uani 1 1 d . . . . .
H00Y H 0.199946 0.076346 0.665263 0.080 Uiso 1 1 calc R U . . .
C00Z C 0.5319(5) 0.8751(7) 0.3390(5) 0.062(2) Uani 1 1 d . . . . .
H00Z H 0.559584 0.951310 0.331751 0.074 Uiso 1 1 calc R U . . .
C010 C 0.4476(5) 0.8707(6) 0.3728(4) 0.0543(18) Uani 1 1 d . . . . .
H010 H 0.418846 0.942976 0.388465 0.065 Uiso 1 1 calc R U . . .
C011 C 0.1820(6) 0.2614(8) 0.6824(5) 0.070(2) Uani 1 1 d . . . . .
H011 H 0.126177 0.254608 0.704423 0.084 Uiso 1 1 calc R U . . .
C012 C 0.2414(5) 0.1321(7) 0.3329(5) 0.062(2) Uani 1 1 d . . . . .
H012 H 0.238534 0.051362 0.313037 0.075 Uiso 1 1 calc R U . . .
C013 C 0.2703(6) 0.2285(7) 0.2844(5) 0.069(2) Uani 1 1 d . . . . .
H013 H 0.286876 0.212552 0.231425 0.083 Uiso 1 1 calc R U . . .
C014 C 0.4840(5) 0.2142(7) 0.4545(5) 0.060(2) Uani 1 1 d . . . . .
H01A H 0.526200 0.153410 0.435698 0.072 Uiso 1 1 calc R U . . .
H01B H 0.425858 0.181712 0.444134 0.072 Uiso 1 1 calc R U . . .

loop_
_atom_site_aniso_label
_atom_site_aniso_U_11
_atom_site_aniso_U_22
_atom_site_aniso_U_33
_atom_site_aniso_U_23
_atom_site_aniso_U_13
_atom_site_aniso_U_12
O001 0.064(3) 0.066(3) 0.053(3) -0.011(2) -0.007(2) 0.005(2)
O002 0.065(3) 0.059(3) 0.064(3) -0.010(2) -0.004(2) 0.006(2)
O003 0.055(3) 0.068(3) 0.062(3) -0.017(2) 0.015(2) -0.005(2)
O004 0.053(3) 0.064(3) 0.073(4) -0.014(2) 0.012(2) -0.005(2)
N005 0.049(3) 0.041(3) 0.049(3) -0.008(2) 0.005(2) 0.004(2)
N006 0.046(3) 0.042(3) 0.051(3) -0.010(2) 0.002(2) -0.001(2)
C007 0.044(3) 0.043(4) 0.035(4) -0.003(3) -0.004(3) -0.009(3)
C008 0.037(3) 0.049(4) 0.042(4) -0.003(3) 0.004(3) -0.003(3)
C009 0.041(3) 0.040(3) 0.040(4) 0.001(3) -0.005(3) -0.007(2)
C00A 0.047(4) 0.042(3) 0.031(4) 0.003(3) -0.007(3) -0.003(3)
C00B 0.058(4) 0.034(3) 0.038(4) 0.004(2) -0.013(3) -0.003(3)
C00C 0.063(4) 0.039(4) 0.055(5) 0.005(3) 0.005(3) -0.007(3)
C00D 0.072(5) 0.042(4) 0.052(5) 0.003(3) -0.017(4) -0.008(3)
C00E 0.046(3) 0.047(4) 0.040(4) 0.000(3) -0.009(3) 0.006(3)
C00F 0.043(3) 0.052(4) 0.039(4) -0.003(3) -0.005(3) 0.003(3)
C00G 0.041(3) 0.044(3) 0.041(3) -0.006(3) 0.001(3) 0.002(3)
C00H 0.048(4) 0.065(5) 0.044(4) -0.007(3) 0.001(3) -0.003(3)
C00I 0.040(4) 0.054(4) 0.040(4) 0.000(3) 0.002(3) -0.002(3)
C00J 0.080(5) 0.045(4) 0.041(4) 0.008(3) 0.002(4) -0.020(3)
C00K 0.040(3) 0.046(4) 0.048(4) -0.002(3) -0.002(3) 0.001(3)
C00L 0.081(5) 0.066(5) 0.044(5) -0.011(4) 0.012(4) -0.020(4)
C00M 0.063(5) 0.081(5) 0.033(5) 0.005(3) 0.003(4) -0.015(4)
C00N 0.040(3) 0.043(3) 0.044(4) -0.001(3) -0.003(3) 0.003(3)
C00O 0.043(3) 0.043(4) 0.042(4) -0.002(3) -0.006(3) 0.001(3)
C00P 0.056(4) 0.049(4) 0.072(6) -0.014(4) -0.003(4) 0.013(3)
C00Q 0.056(4) 0.066(5) 0.044(4) -0.010(3) -0.002(3) -0.012(3)
C00R 0.052(4) 0.042(4) 0.040(4) -0.001(3) -0.007(3) -0.008(3)
C00S 0.044(3) 0.043(4) 0.037(4) -0.002(3) -0.005(3) -0.007(2)
C00T 0.073(5) 0.047(4) 0.067(5) -0.013(3) 0.004(4) -0.011(3)
C00U 0.053(4) 0.050(4) 0.059(5) -0.004(3) -0.002(4) 0.020(3)
C00V 0.053(4) 0.055(4) 0.062(5) -0.002(3) -0.011(4) 0.008(3)
C00W 0.071(4) 0.054(4) 0.042(4) 0.003(3) -0.001(3) -0.020(3)
C00X 0.055(4) 0.049(4) 0.055(5) 0.004(3) 0.000(3) -0.005(3)
C00Y 0.087(6) 0.063(5) 0.051(5) 0.013(4) -0.009(4) -0.032(4)
C00Z 0.067(5) 0.069(5) 0.050(5) 0.018(4) -0.010(4) -0.028(4)
C010 0.075(5) 0.040(4) 0.048(5) 0.008(3) -0.011(4) 0.000(3)
C011 0.060(5) 0.107(7) 0.043(5) 0.001(4) -0.004(4) -0.028(4)
C012 0.077(5) 0.053(4) 0.057(5) -0.014(3) -0.001(4) -0.006(4)
C013 0.089(6) 0.071(6) 0.047(5) -0.015(4) 0.008(4) -0.022(4)
C014 0.058(4) 0.047(4) 0.074(6) -0.012(4) -0.002(4) 0.000(3)

loop_
_atom_type_symbol
_atom_type_description
_atom_type_scat_dispersion_real
_atom_type_scat_dispersion_imag
_atom_type_scat_source
C C 0.0033 0.0016 'International Tables Vol C Tables 4.2.6.8 and 6.1.1.4'
H H 0.0000 0.0000 'International Tables Vol C Tables 4.2.6.8 and 6.1.1.4'
N N 0.0061 0.0033 'International Tables Vol C Tables 4.2.6.8 and 6.1.1.4'
O O 0.0106 0.0060 'International Tables Vol C Tables 4.2.6.8 and 6.1.1.4'

loop_
_geom_angle_atom_site_label_1
_geom_angle_atom_site_label_2
_geom_angle_atom_site_label_3
_geom_angle
_geom_angle_site_symmetry_1
_geom_angle_site_symmetry_3
_geom_angle_publ_flag
C00P O001 H001 109.5 . . ?
C014 O002 H002 109.5 . . ?
C00G N005 H005 126.2 . . ?
C00R N005 H005 126.2 . . ?
C00R N005 C00G 107.6(5) . . ?
C007 N006 H006 126.3 . . ?
C007 N006 C00N 107.4(5) . . ?
C00N N006 H006 126.3 . . ?
N006 C007 C00B 108.9(5) . . ?
N006 C007 C00Q 128.6(6) . . ?
C00Q C007 C00B 122.4(5) . . ?
C00S C008 H008 119.1 . . ?
C00X C008 H008 119.1 . . ?
C00X C008 C00S 121.8(7) . . ?
C00I C009 C00J 118.1(6) . . ?
C00I C009 C00K 118.5(6) . . ?
C00J C009 C00K 123.3(5) . . ?
C00R C00A C00E 107.3(5) . . ?
C00R C00A C010 119.7(6) . . ?
C010 C00A C00E 133.0(6) . . ?
C007 C00B C00O 107.5(5) . . ?
C00D C00B C007 118.6(6) . . ?
C00D C00B C00O 133.9(6) . . ?
C00I C00C H00E 119.3 . . ?
C00I C00C C00T 121.3(6) . . ?
C00T C00C H00E 119.3 . . ?
C00B C00D H00F 120.2 . . ?
C00Y C00D C00B 119.6(7) . . ?
C00Y C00D H00F 120.2 . . ?
C00A C00E C00U 125.8(6) . . ?
C00G C00E C00A 106.3(5) . . ?
C00G C00E C00U 127.9(6) . . ?
O003 C00F C00G 119.2(5) . . ?
O003 C00F C00S 119.5(5) . . ?
C00S C00F C00G 121.3(5) . . ?
N005 C00G C00F 120.3(5) . . ?
C00E C00G N005 109.6(5) . . ?
C00E C00G C00F 130.2(5) . . ?
C00M C00H H00H 121.5 . . ?
C00M C00H C00R 116.9(7) . . ?
C00R C00H H00H 121.5 . . ?
C009 C00I H00I 119.8 . . ?
C00C C00I C009 120.5(7) . . ?
C00C C00I H00I 119.8 . . ?
C009 C00J H00J 119.7 . . ?
C00L C00J C009 120.5(6) . . ?
C00L C00J H00J 119.7 . . ?
O004 C00K C009 119.6(5) . . ?
O004 C00K C00N 119.3(6) . . ?
C009 C00K C00N 121.1(5) . . ?
C00J C00L H00L 119.6 . . ?
C00J C00L C00T 120.8(7) . . ?
C00T C00L H00L 119.6 . . ?
C00H C00M H00M 118.3 . . ?
C00H C00M C00Z 123.4(7) . . ?
C00Z C00M H00M 118.3 . . ?
N006 C00N C00K 119.9(5) . . ?
C00O C00N N006 110.6(5) . . ?
C00O C00N C00K 129.4(5) . . ?
C00B C00O C00V 125.3(5) . . ?
C00N C00O C00B 105.5(5) . . ?
C00N C00O C00V 129.3(6) . . ?
O001 C00P H00A 109.2 . . ?
O001 C00P H00B 109.2 . . ?
O001 C00P C00U 111.9(6) . . ?
H00A C00P H00B 107.9 . . ?
C00U C00P H00A 109.2 . . ?
C00U C00P H00B 109.2 . . ?
C007 C00Q H00Q 121.5 . . ?
C011 C00Q C007 117.0(7) . . ?
C011 C00Q H00Q 121.5 . . ?
N005 C00R C00A 109.1(5) . . ?
N005 C00R C00H 129.1(6) . . ?
C00A C00R C00H 121.7(6) . . ?
C008 C00S C00F 118.9(6) . . ?
C00W C00S C008 116.8(5) . . ?
C00W C00S C00F 124.2(5) . . ?
C00C C00T C00L 118.7(7) . . ?
C00C C00T H00T 120.6 . . ?
C00L C00T H00T 120.6 . . ?
C00E C00U C00P 113.6(5) . . ?
C00E C00U H00C 108.8 . . ?
C00E C00U H00D 108.8 . . ?
C00P C00U H00C 108.8 . . ?
C00P C00U H00D 108.8 . . ?
H00C C00U H00D 107.7 . . ?
C00O C00V H00G 108.8 . . ?
C00O C00V H00K 108.8 . . ?
C00O C00V C014 113.8(6) . . ?
H00G C00V H00K 107.7 . . ?
C014 C00V H00G 108.8 . . ?
C014 C00V H00K 108.8 . . ?
C00S C00W H00W 119.3 . . ?
C013 C00W C00S 121.4(7) . . ?
C013 C00W H00W 119.3 . . ?
C008 C00X H00X 119.6 . . ?
C008 C00X C012 120.8(7) . . ?
C012 C00X H00X 119.6 . . ?
C00D C00Y H00Y 119.5 . . ?
C00D C00Y C011 121.0(7) . . ?
C011 C00Y H00Y 119.5 . . ?
C00M C00Z H00Z 119.8 . . ?
C00M C00Z C010 120.3(6) . . ?
C010 C00Z H00Z 119.8 . . ?
C00A C010 C00Z 117.9(6) . . ?
C00A C010 H010 121.0 . . ?
C00Z C010 H010 121.0 . . ?
C00Q C011 C00Y 121.3(8) . . ?
C00Q C011 H011 119.3 . . ?
C00Y C011 H011 119.3 . . ?
C00X C012 H012 120.7 . . ?
C00X C012 C013 118.7(7) . . ?
C013 C012 H012 120.7 . . ?
C00W C013 C012 120.5(8) . . ?
C00W C013 H013 119.8 . . ?
C012 C013 H013 119.8 . . ?
O002 C014 C00V 112.1(6) . . ?
O002 C014 H01A 109.2 . . ?
O002 C014 H01B 109.2 . . ?
C00V C014 H01A 109.2 . . ?
C00V C014 H01B 109.2 . . ?
H01A C014 H01B 107.9 . . ?

loop_
_geom_bond_atom_site_label_1
_geom_bond_atom_site_label_2
_geom_bond_distance
_geom_bond_site_symmetry_2
_geom_bond_publ_flag
O001 H001 0.8200 . ?
O001 C00P 1.391(9) . ?
O002 H002 0.8200 . ?
O002 C014 1.411(9) . ?
O003 C00F 1.244(7) . ?
O004 C00K 1.241(7) . ?
N005 H005 0.8600 . ?
N005 C00G 1.397(7) . ?
N005 C00R 1.370(7) . ?
N006 H006 0.8600 . ?
N006 C007 1.366(7) . ?
N006 C00N 1.398(7) . ?
C007 C00B 1.404(8) . ?
C007 C00Q 1.381(9) . ?
C008 H008 0.9300 . ?
C008 C00S 1.396(9) . ?
C008 C00X 1.351(9) . ?
C009 C00I 1.391(9) . ?
C009 C00J 1.400(9) . ?
C009 C00K 1.470(8) . ?
C00A C00E 1.424(9) . ?
C00A C00R 1.401(8) . ?
C00A C010 1.403(8) . ?
C00B C00D 1.400(8) . ?
C00B C00O 1.439(9) . ?
C00C H00E 0.9300 . ?
C00C C00I 1.362(8) . ?
C00C C00T 1.373(10) . ?
C00D H00F 0.9300 . ?
C00D C00Y 1.349(11) . ?
C00E C00G 1.389(8) . ?
C00E C00U 1.490(9) . ?
C00F C00G 1.473(8) . ?
C00F C00S 1.457(8) . ?
C00H H00H 0.9300 . ?
C00H C00M 1.357(10) . ?
C00H C00R 1.407(9) . ?
C00I H00I 0.9300 . ?
C00J H00J 0.9300 . ?
C00J C00L 1.361(10) . ?
C00K C00N 1.479(8) . ?
C00L H00L 0.9300 . ?
C00L C00T 1.384(11) . ?
C00M H00M 0.9300 . ?
C00M C00Z 1.379(10) . ?
C00N C00O 1.378(8) . ?
C00O C00V 1.464(9) . ?
C00P H00A 0.9700 . ?
C00P H00B 0.9700 . ?
C00P C00U 1.529(10) . ?
C00Q H00Q 0.9300 . ?
C00Q C011 1.381(10) . ?
C00S C00W 1.394(9) . ?
C00T H00T 0.9300 . ?
C00U H00C 0.9700 . ?
C00U H00D 0.9700 . ?
C00V H00G 0.9700 . ?
C00V H00K 0.9700 . ?
C00V C014 1.545(11) . ?
C00W H00W 0.9300 . ?
C00W C013 1.365(10) . ?
C00X H00X 0.9300 . ?
C00X C012 1.381(10) . ?
C00Y H00Y 0.9300 . ?
C00Y C011 1.404(12) . ?
C00Z H00Z 0.9300 . ?
C00Z C010 1.405(10) . ?
C010 H010 0.9300 . ?
C011 H011 0.9300 . ?
C012 H012 0.9300 . ?
C012 C013 1.384(11) . ?
C013 H013 0.9300 . ?
C014 H01A 0.9700 . ?
C014 H01B 0.9700 . ?

loop_
_geom_torsion_atom_site_label_1
_geom_torsion_atom_site_label_2
_geom_torsion_atom_site_label_3
_geom_torsion_atom_site_label_4
_geom_torsion
_geom_torsion_site_symmetry_1
_geom_torsion_site_symmetry_2
_geom_torsion_site_symmetry_3
_geom_torsion_site_symmetry_4
_geom_torsion_publ_flag
O001 C00P C00U C00E -63.3(8) . . . . ?
O003 C00F C00G N005 162.8(5) . . . . ?
O003 C00F C00G C00E -17.4(10) . . . . ?
O003 C00F C00S C008 -35.3(8) . . . . ?
O003 C00F C00S C00W 143.2(7) . . . . ?
O004 C00K C00N N006 -161.9(6) . . . . ?
O004 C00K C00N C00O 20.5(10) . . . . ?
N006 C007 C00B C00D 177.4(5) . . . . ?
N006 C007 C00B C00O -2.3(7) . . . . ?
N006 C007 C00Q C011 -178.0(7) . . . . ?
N006 C00N C00O C00B 0.3(7) . . . . ?
N006 C00N C00O C00V 179.0(6) . . . . ?
C007 N006 C00N C00K -179.7(5) . . . . ?
C007 N006 C00N C00O -1.7(7) . . . . ?
C007 C00B C00D C00Y 1.6(10) . . . . ?
C007 C00B C00O C00N 1.2(7) . . . . ?
C007 C00B C00O C00V -177.6(6) . . . . ?
C007 C00Q C011 C00Y -0.3(11) . . . . ?
C008 C00S C00W C013 -1.4(10) . . . . ?
C008 C00X C012 C013 0.1(11) . . . . ?
C009 C00J C00L C00T -0.3(11) . . . . ?
C009 C00K C00N N006 18.0(8) . . . . ?
C009 C00K C00N C00O -159.6(6) . . . . ?
C00A C00E C00G N005 1.3(6) . . . . ?
C00A C00E C00G C00F -178.6(6) . . . . ?
C00A C00E C00U C00P -91.5(8) . . . . ?
C00B C007 C00Q C011 1.5(10) . . . . ?
C00B C00D C00Y C011 -0.5(11) . . . . ?
C00B C00O C00V C014 90.0(8) . . . . ?
C00D C00B C00O C00N -178.4(7) . . . . ?
C00D C00B C00O C00V 2.8(11) . . . . ?
C00D C00Y C011 C00Q -0.2(12) . . . . ?
C00E C00A C00R N005 3.0(7) . . . . ?
C00E C00A C00R C00H -178.2(6) . . . . ?
C00E C00A C010 C00Z 177.6(7) . . . . ?
C00F C00S C00W C013 -180.0(7) . . . . ?
C00G N005 C00R C00A -2.3(7) . . . . ?
C00G N005 C00R C00H 179.1(6) . . . . ?
C00G C00E C00U C00P 88.6(8) . . . . ?
C00G C00F C00S C008 145.8(6) . . . . ?
C00G C00F C00S C00W -35.7(9) . . . . ?
C00H C00M C00Z C010 1.8(12) . . . . ?
C00I C009 C00J C00L 1.2(10) . . . . ?
C00I C009 C00K O004 35.4(8) . . . . ?
C00I C009 C00K C00N -144.5(6) . . . . ?
C00I C00C C00T C00L 0.0(10) . . . . ?
C00J C009 C00I C00C -1.5(9) . . . . ?
C00J C009 C00K O004 -144.2(7) . . . . ?
C00J C009 C00K C00N 35.9(9) . . . . ?
C00J C00L C00T C00C -0.3(11) . . . . ?
C00K C009 C00I C00C 178.9(6) . . . . ?
C00K C009 C00J C00L -179.2(6) . . . . ?
C00K C00N C00O C00B 178.1(6) . . . . ?
C00K C00N C00O C00V -3.2(11) . . . . ?
C00M C00H C00R N005 179.3(7) . . . . ?
C00M C00H C00R C00A 0.8(10) . . . . ?
C00M C00Z C010 C00A -0.5(10) . . . . ?
C00N N006 C007 C00B 2.4(6) . . . . ?
C00N N006 C007 C00Q -178.1(6) . . . . ?
C00N C00O C00V C014 -88.6(9) . . . . ?
C00O C00B C00D C00Y -178.8(7) . . . . ?
C00O C00V C014 O002 64.0(8) . . . . ?
C00Q C007 C00B C00D -2.1(9) . . . . ?
C00Q C007 C00B C00O 178.2(6) . . . . ?
C00R N005 C00G C00E 0.6(6) . . . . ?
C00R N005 C00G C00F -179.5(5) . . . . ?
C00R C00A C00E C00G -2.6(7) . . . . ?
C00R C00A C00E C00U 177.5(6) . . . . ?
C00R C00A C010 C00Z -0.5(9) . . . . ?
C00R C00H C00M C00Z -1.9(11) . . . . ?
C00S C008 C00X C012 -1.1(10) . . . . ?
C00S C00F C00G N005 -18.3(8) . . . . ?
C00S C00F C00G C00E 161.5(6) . . . . ?
C00S C00W C013 C012 0.5(12) . . . . ?
C00T C00C C00I C009 0.9(10) . . . . ?
C00U C00E C00G N005 -178.8(6) . . . . ?
C00U C00E C00G C00F 1.3(10) . . . . ?
C00X C008 C00S C00F -179.7(6) . . . . ?
C00X C008 C00S C00W 1.7(9) . . . . ?
C00X C012 C013 C00W 0.2(12) . . . . ?
C010 C00A C00E C00G 179.1(6) . . . . ?
C010 C00A C00E C00U -0.8(11) . . . . ?
C010 C00A C00R N005 -178.4(5) . . . . ?
C010 C00A C00R C00H 0.4(10) . . . . ?
